data_1514024
loop_
_publ_author_name
'Ya-Jiun Shiao'
'Pei-Chen Chiang'
'Annamalai Senthilvelan'
'Ming-Tsung Tsai'
'Gene-Hsiang Lee'
'Wen-Sheng Chung'

_publ_section_title
;
 Capping the upper and lower rims of calix[4]arenes by aryl dinitrile
 oxide reactions
;
_journal_issue 47
_journal_name_full 'Tetrahedron Letters'
_journal_page_first 8383
_journal_page_last 8386
_journal_paper_doi 10.1016/j.tetlet.2006.09.070
_journal_volume 47
_journal_year 2006
_chemical_formula_sum 'C44 H37 Cl3 N2 O7'
_chemical_formula_weight 812.11
_chemical_name_systematic
; 
 ? 
;
_space_group_IT_number 14
_symmetry_cell_setting monoclinic
_symmetry_space_group_name_Hall '-P 2ybc'
_symmetry_space_group_name_H-M 'P 1 21/c 1'
_atom_sites_solution_hydrogens geom
_atom_sites_solution_primary direct
_atom_sites_solution_secondary difmap
_audit_creation_method SHELXL-97
_cell_angle_alpha 90.00
_cell_angle_beta 97.735(2)
_cell_angle_gamma 90.00
_cell_formula_units_Z 4
_cell_length_a 11.9873(4)
_cell_length_b 35.0966(16)
_cell_length_c 8.9562(5)
_cell_measurement_reflns_used 2972
_cell_measurement_temperature 150(1)
_cell_measurement_theta_max 21.63
_cell_measurement_theta_min 2.37
_cell_volume 3733.7(3)
_computing_cell_refinement 'Bruker SAINT'
_computing_data_collection 'Bruker SMART'
_computing_data_reduction 'Bruker SAINT'
_computing_molecular_graphics 'Bruker SHELXTL'
_computing_publication_material 'Bruker SHELXTL'
_computing_structure_refinement 'SHELXL-97 (Sheldrick, 1997)'
_computing_structure_solution 'SHELXS-97 (Sheldrick, 1990)'
_diffrn_ambient_temperature 150(1)
_diffrn_measured_fraction_theta_full 1.000
_diffrn_measured_fraction_theta_max 1.000
_diffrn_measurement_device_type 'BRUKER SMART ApexCCD area detector'
_diffrn_measurement_method 'omega scans'
_diffrn_radiation_monochromator graphite
_diffrn_radiation_source 'fine-focus sealed tube'
_diffrn_radiation_type MoK\a
_diffrn_radiation_wavelength 0.71073
_diffrn_reflns_av_R_equivalents 0.0719
_diffrn_reflns_av_sigmaI/netI 0.0685
_diffrn_reflns_limit_h_max 11
_diffrn_reflns_limit_h_min -15
_diffrn_reflns_limit_k_max 45
_diffrn_reflns_limit_k_min -45
_diffrn_reflns_limit_l_max 11
_diffrn_reflns_limit_l_min -11
_diffrn_reflns_number 34966
_diffrn_reflns_theta_full 27.50
_diffrn_reflns_theta_max 27.50
_diffrn_reflns_theta_min 1.16
_exptl_absorpt_coefficient_mu 0.303
_exptl_absorpt_correction_T_max 0.9762
_exptl_absorpt_correction_T_min 0.9145
_exptl_absorpt_correction_type multi-scan
_exptl_crystal_colour colorless
_exptl_crystal_density_diffrn 1.445
_exptl_crystal_density_meas 0
_exptl_crystal_density_method 'not measured'
_exptl_crystal_description plate
_exptl_crystal_F_000 1688
_exptl_crystal_size_max 0.30
_exptl_crystal_size_mid 0.15
_exptl_crystal_size_min 0.08
_refine_diff_density_max 1.287
_refine_diff_density_min -0.727
_refine_diff_density_rms 0.074
_refine_ls_extinction_method none
_refine_ls_goodness_of_fit_ref 1.011
_refine_ls_hydrogen_treatment mixed
_refine_ls_matrix_type full
_refine_ls_number_parameters 521
_refine_ls_number_reflns 8585
_refine_ls_number_restraints 0
_refine_ls_restrained_S_all 1.011
_refine_ls_R_factor_all 0.1163
_refine_ls_R_factor_gt 0.0738
_refine_ls_shift/su_max 0.002
_refine_ls_shift/su_mean 0.000
_refine_ls_structure_factor_coef Fsqd
_refine_ls_weighting_details 'calc w=1/[\s^2^(Fo^2^)+(0.0789P)^2^+6.3469P] where P=(Fo^2^+2Fc^2^)/3'
_refine_ls_weighting_scheme calc
_refine_ls_wR_factor_gt 0.1688
_refine_ls_wR_factor_ref 0.1948
_reflns_number_gt 5651
_reflns_number_total 8585
_reflns_threshold_expression >2sigma(I)
_cod_data_source_file 2006-8383.cif
_cod_data_source_block ic10353
_cod_depositor_comments
;
The following automatic conversions were performed:

'_symmetry_cell_setting' value 'Monoclinic' changed to 'monoclinic'
according to the built-in table from CIF Core dictionary named
'cif_core.dic' version 2.4.1 from 2010-06-29.

Automatic conversion script
Id: cif_fix_values 2281 2013-09-26 08:29:07Z andrius 
;
_cod_original_sg_symbol_H-M P2(1)/c
_cod_database_code 1514024

loop_
_symmetry_equiv_pos_as_xyz
'x, y, z'
'-x, y+1/2, -z+1/2'
'-x, -y, -z'
'x, -y-1/2, z-1/2'

loop_
_atom_site_label
_atom_site_type_symbol
_atom_site_fract_x
_atom_site_fract_y
_atom_site_fract_z
_atom_site_U_iso_or_equiv
_atom_site_adp_type
_atom_site_occupancy
_atom_site_symmetry_multiplicity
_atom_site_calc_flag
_atom_site_refinement_flags
_atom_site_disorder_assembly
_atom_site_disorder_group
O1 O 0.2948(2) 0.06276(7) 1.2057(3) 0.0281(6) Uani 1 1 d . . .
H1A H 0.244(4) 0.0636(15) 1.191(6) 0.042 Uiso 1 1 d . . .
O2 O 0.3054(2) 0.01171(7) 0.9828(3) 0.0276(6) Uani 1 1 d . . .
H2A H 0.315(4) 0.0222(14) 1.036(5) 0.041 Uiso 1 1 d . . .
O3 O 0.0830(2) 0.01558(7) 0.9038(3) 0.0251(5) Uani 1 1 d . . .
H3A H 0.142(4) 0.0129(13) 0.917(5) 0.038 Uiso 1 1 d . . .
O4 O 0.0693(2) 0.06725(7) 1.1271(3) 0.0262(6) Uani 1 1 d . . .
H4A H 0.063(4) 0.0538(13) 1.078(5) 0.039 Uiso 1 1 d . . .
O5 O 0.6670(2) 0.11768(7) 0.6418(3) 0.0335(6) Uani 1 1 d . . .
O6 O 0.0670(2) 0.26079(8) 0.8957(4) 0.0509(8) Uani 1 1 d . . .
N1 N 0.6431(2) 0.15080(8) 0.7197(4) 0.0317(7) Uani 1 1 d . . .
N2 N 0.1844(3) 0.26267(9) 0.8999(4) 0.0452(9) Uani 1 1 d . . .
C1 C 0.2922(3) 0.13120(9) 1.2026(3) 0.0216(7) Uani 1 1 d . . .
C2 C 0.3467(3) 0.16472(9) 1.1713(3) 0.0254(7) Uani 1 1 d . . .
H2B H 0.3125 0.1885 1.1884 0.031 Uiso 1 1 calc R . .
C3 C 0.4489(3) 0.16444(10) 1.1163(4) 0.0276(7) Uani 1 1 d . . .
H3B H 0.4850 0.1877 1.0974 0.033 Uiso 1 1 calc R . .
C4 C 0.4979(3) 0.13009(9) 1.0890(4) 0.0258(7) Uani 1 1 d . . .
H4B H 0.5677 0.1298 1.0499 0.031 Uiso 1 1 calc R . .
C5 C 0.4469(3) 0.09583(9) 1.1177(3) 0.0221(7) Uani 1 1 d . . .
C6 C 0.5005(3) 0.05833(9) 1.0797(4) 0.0240(7) Uani 1 1 d . . .
H6A H 0.5835 0.0609 1.0980 0.029 Uiso 1 1 calc R . .
H6B H 0.4787 0.0381 1.1472 0.029 Uiso 1 1 calc R . .
C7 C 0.4652(3) 0.04657(9) 0.9171(4) 0.0215(7) Uani 1 1 d . . .
C8 C 0.5258(3) 0.05879(9) 0.8049(4) 0.0234(7) Uani 1 1 d . . .
H8A H 0.5934 0.0727 0.8323 0.028 Uiso 1 1 calc R . .
C9 C 0.4905(3) 0.05120(9) 0.6524(4) 0.0222(7) Uani 1 1 d . . .
C10 C 0.3929(3) 0.03020(9) 0.6158(3) 0.0224(7) Uani 1 1 d . . .
H10A H 0.3678 0.0249 0.5127 0.027 Uiso 1 1 calc R . .
C11 C 0.3306(3) 0.01666(9) 0.7242(4) 0.0219(7) Uani 1 1 d . . .
C12 C 0.2218(3) -0.00473(9) 0.6771(4) 0.0231(7) Uani 1 1 d . . .
H12A H 0.2286 -0.0194 0.5844 0.028 Uiso 1 1 calc R . .
H12B H 0.2096 -0.0231 0.7573 0.028 Uiso 1 1 calc R . .
C13 C 0.1210(3) 0.02150(8) 0.6483(4) 0.0206(6) Uani 1 1 d . . .
C14 C 0.0910(3) 0.03765(9) 0.5066(4) 0.0246(7) Uani 1 1 d . . .
H14A H 0.1339 0.0317 0.4278 0.030 Uiso 1 1 calc R . .
C15 C 0.0005(3) 0.06204(9) 0.4782(4) 0.0248(7) Uani 1 1 d . . .
H15A H -0.0185 0.0728 0.3808 0.030 Uiso 1 1 calc R . .
C16 C -0.0627(3) 0.07080(9) 0.5923(4) 0.0231(7) Uani 1 1 d . . .
H16A H -0.1254 0.0875 0.5722 0.028 Uiso 1 1 calc R . .
C17 C -0.0353(3) 0.05549(9) 0.7364(4) 0.0215(7) Uani 1 1 d . . .
C18 C -0.1003(3) 0.06769(9) 0.8625(4) 0.0228(7) Uani 1 1 d . . .
H18A H -0.1797 0.0728 0.8207 0.027 Uiso 1 1 calc R . .
H18B H -0.0995 0.0468 0.9369 0.027 Uiso 1 1 calc R . .
C19 C -0.0496(3) 0.10310(9) 0.9399(3) 0.0212(7) Uani 1 1 d . . .
C20 C -0.0803(3) 0.13859(9) 0.8796(4) 0.0221(7) Uani 1 1 d . . .
H20A H -0.1364 0.1399 0.7941 0.027 Uiso 1 1 calc R . .
C21 C -0.0325(3) 0.17221(9) 0.9393(4) 0.0222(7) Uani 1 1 d . . .
C22 C 0.0487(3) 0.16995(9) 1.0654(4) 0.0233(7) Uani 1 1 d . . .
H22A H 0.0814 0.1927 1.1089 0.028 Uiso 1 1 calc R . .
C23 C 0.0833(3) 0.13488(9) 1.1291(3) 0.0213(7) Uani 1 1 d . . .
C24 C 0.1790(3) 0.13317(9) 1.2592(3) 0.0242(7) Uani 1 1 d . . .
H24A H 0.1763 0.1560 1.3233 0.029 Uiso 1 1 calc R . .
H24B H 0.1693 0.1105 1.3219 0.029 Uiso 1 1 calc R . .
C25 C 0.3445(3) 0.09712(9) 1.1748(3) 0.0211(7) Uani 1 1 d . . .
C26 C 0.3679(3) 0.02530(8) 0.8745(3) 0.0210(7) Uani 1 1 d . . .
C27 C 0.0567(3) 0.03102(9) 0.7613(3) 0.0208(6) Uani 1 1 d . . .
C28 C 0.0342(3) 0.10186(9) 1.0647(3) 0.0209(6) Uani 1 1 d . . .
C29 C 0.5525(3) 0.06610(9) 0.5281(4) 0.0258(7) Uani 1 1 d . . .
H29A H 0.5098 0.0587 0.4301 0.031 Uiso 1 1 calc R . .
H29B H 0.6267 0.0533 0.5363 0.031 Uiso 1 1 calc R . .
C30 C 0.5716(3) 0.10885(10) 0.5268(4) 0.0269(7) Uani 1 1 d . . .
H30A H 0.5916 0.1163 0.4259 0.032 Uiso 1 1 calc R . .
C31 C 0.4776(3) 0.13477(9) 0.5649(4) 0.0256(7) Uani 1 1 d . . .
H31A H 0.4423 0.1490 0.4753 0.031 Uiso 1 1 calc R . .
H31B H 0.4190 0.1202 0.6086 0.031 Uiso 1 1 calc R . .
C32 C 0.5408(3) 0.16067(9) 0.6783(4) 0.0223(7) Uani 1 1 d . . .
C33 C 0.4959(3) 0.19431(9) 0.7486(3) 0.0217(7) Uani 1 1 d . . .
C34 C 0.5702(3) 0.22107(10) 0.8224(4) 0.0274(7) Uani 1 1 d . . .
H34A H 0.6491 0.2181 0.8231 0.033 Uiso 1 1 calc R . .
C35 C 0.5295(3) 0.25184(10) 0.8943(4) 0.0310(8) Uani 1 1 d . . .
H35A H 0.5804 0.2700 0.9439 0.037 Uiso 1 1 calc R . .
C36 C 0.4157(3) 0.25640(9) 0.8947(4) 0.0263(7) Uani 1 1 d . . .
H36A H 0.3885 0.2774 0.9460 0.032 Uiso 1 1 calc R . .
C37 C 0.3395(3) 0.23029(9) 0.8200(3) 0.0226(7) Uani 1 1 d . . .
C38 C 0.3806(3) 0.19958(9) 0.7449(3) 0.0219(7) Uani 1 1 d . . .
H38A H 0.3295 0.1822 0.6909 0.026 Uiso 1 1 calc R . .
C39 C 0.2181(3) 0.23537(9) 0.8246(4) 0.0247(7) Uani 1 1 d . . .
C40 C 0.1260(3) 0.20975(9) 0.7550(4) 0.0255(7) Uani 1 1 d . . .
H40A H 0.1316 0.1841 0.8015 0.031 Uiso 1 1 calc R . .
H40B H 0.1263 0.2073 0.6449 0.031 Uiso 1 1 calc R . .
C41 C 0.0219(3) 0.23103(9) 0.7910(4) 0.0279(7) Uani 1 1 d . . .
H41A H -0.0153 0.2434 0.6966 0.033 Uiso 1 1 calc R . .
C42 C -0.0672(3) 0.20963(9) 0.8638(4) 0.0263(7) Uani 1 1 d . . .
H42A H -0.0940 0.2266 0.9398 0.032 Uiso 1 1 calc R . .
H42B H -0.1320 0.2047 0.7852 0.032 Uiso 1 1 calc R . .
O7 O 0.2051(3) 0.12337(10) 0.6456(3) 0.0602(9) Uani 1 1 d . . .
C43 C 0.2325(4) 0.11328(12) 0.8004(5) 0.0441(10) Uani 1 1 d . . .
C44 C 0.8339(4) 0.17523(15) 0.2950(5) 0.0581(13) Uani 1 1 d . . .
H44A H 0.9149 0.1794 0.2838 0.070 Uiso 0.80 1 calc PR A 1
H44B H 0.8973 0.1752 0.2330 0.070 Uiso 0.20 1 calc PR A 2
Cl1 Cl 0.79851(10) 0.12649(4) 0.25239(13) 0.0603(4) Uani 1 1 d . B .
Cl2 Cl 0.75182(10) 0.20539(4) 0.17254(14) 0.0613(4) Uani 1 1 d . B .
Cl3 Cl 0.81357(15) 0.18621(5) 0.48064(15) 0.0625(4) Uani 0.80 1 d P B 1
Cl3' Cl 0.9129(7) 0.1696(2) 0.4445(9) 0.079(2) Uiso 0.20 1 d P B 2

loop_
_atom_site_aniso_label
_atom_site_aniso_U_11
_atom_site_aniso_U_22
_atom_site_aniso_U_33
_atom_site_aniso_U_23
_atom_site_aniso_U_13
_atom_site_aniso_U_12
O1 0.0287(14) 0.0269(12) 0.0282(13) 0.0074(10) 0.0018(12) 0.0007(12)
O2 0.0318(14) 0.0240(13) 0.0273(14) 0.0047(10) 0.0046(11) 0.0012(11)
O3 0.0232(12) 0.0259(12) 0.0265(12) 0.0076(9) 0.0044(11) 0.0016(10)
O4 0.0358(14) 0.0209(12) 0.0221(12) 0.0028(9) 0.0051(11) 0.0040(11)
O5 0.0202(13) 0.0332(14) 0.0470(15) -0.0107(11) 0.0046(11) 0.0025(10)
O6 0.0341(16) 0.0369(16) 0.087(2) -0.0304(15) 0.0269(15) -0.0058(12)
N1 0.0211(15) 0.0319(16) 0.0418(18) -0.0083(13) 0.0027(13) -0.0012(12)
N2 0.0360(19) 0.0344(18) 0.070(2) -0.0206(17) 0.0227(17) -0.0079(15)
C1 0.0256(17) 0.0263(16) 0.0118(13) -0.0018(12) -0.0011(12) 0.0021(13)
C2 0.0312(19) 0.0227(16) 0.0205(16) -0.0029(12) -0.0032(13) 0.0058(14)
C3 0.032(2) 0.0229(17) 0.0263(17) 0.0018(13) -0.0030(14) -0.0009(14)
C4 0.0216(17) 0.0318(18) 0.0228(16) -0.0019(13) -0.0012(13) 0.0020(14)
C5 0.0240(17) 0.0233(16) 0.0166(14) -0.0002(12) -0.0060(12) 0.0048(13)
C6 0.0225(17) 0.0260(17) 0.0218(16) -0.0009(13) -0.0036(13) 0.0053(13)
C7 0.0215(16) 0.0185(15) 0.0237(16) 0.0009(12) -0.0001(13) 0.0090(13)
C8 0.0199(16) 0.0216(16) 0.0281(17) -0.0013(13) 0.0012(13) 0.0042(13)
C9 0.0205(16) 0.0208(15) 0.0258(16) -0.0016(13) 0.0052(13) 0.0046(13)
C10 0.0257(17) 0.0214(16) 0.0195(15) -0.0045(12) 0.0008(13) 0.0053(13)
C11 0.0209(16) 0.0182(15) 0.0263(16) -0.0017(12) 0.0019(13) 0.0068(13)
C12 0.0269(18) 0.0162(15) 0.0262(16) -0.0045(12) 0.0037(13) 0.0002(13)
C13 0.0194(16) 0.0158(14) 0.0261(16) -0.0050(12) 0.0017(13) -0.0056(12)
C14 0.0253(17) 0.0273(17) 0.0215(16) -0.0035(13) 0.0043(13) -0.0059(14)
C15 0.0264(18) 0.0267(17) 0.0201(16) 0.0016(13) -0.0007(13) -0.0057(14)
C16 0.0193(16) 0.0239(16) 0.0251(16) 0.0009(13) 0.0002(13) -0.0012(13)
C17 0.0212(16) 0.0190(15) 0.0242(16) -0.0006(12) 0.0030(13) -0.0065(12)
C18 0.0175(16) 0.0259(16) 0.0254(16) 0.0036(13) 0.0045(13) -0.0023(13)
C19 0.0206(16) 0.0272(16) 0.0176(15) 0.0011(12) 0.0086(12) 0.0003(13)
C20 0.0171(16) 0.0287(17) 0.0216(15) 0.0024(13) 0.0061(12) 0.0028(13)
C21 0.0192(16) 0.0256(16) 0.0229(16) 0.0022(13) 0.0068(13) 0.0085(13)
C22 0.0250(17) 0.0246(16) 0.0218(16) -0.0042(12) 0.0094(13) 0.0033(13)
C23 0.0204(16) 0.0285(16) 0.0162(14) -0.0017(12) 0.0073(12) 0.0062(13)
C24 0.0311(18) 0.0242(16) 0.0171(15) 0.0000(12) 0.0029(13) 0.0050(14)
C25 0.0254(17) 0.0237(16) 0.0130(14) 0.0031(12) -0.0019(12) 0.0028(13)
C26 0.0223(17) 0.0162(14) 0.0245(16) 0.0024(12) 0.0030(13) 0.0076(12)
C27 0.0222(17) 0.0189(15) 0.0211(15) 0.0005(12) 0.0028(13) -0.0051(12)
C28 0.0217(16) 0.0239(16) 0.0189(15) 0.0034(12) 0.0093(12) 0.0040(13)
C29 0.0252(17) 0.0270(17) 0.0267(17) -0.0061(13) 0.0089(14) 0.0023(14)
C30 0.0245(18) 0.0322(18) 0.0256(17) -0.0022(14) 0.0093(14) -0.0029(14)
C31 0.0232(17) 0.0267(17) 0.0261(17) 0.0014(13) -0.0002(13) 0.0001(14)
C32 0.0172(16) 0.0268(17) 0.0236(16) 0.0030(13) 0.0057(13) -0.0032(13)
C33 0.0210(16) 0.0256(16) 0.0189(15) 0.0012(12) 0.0040(12) -0.0022(13)
C34 0.0221(17) 0.0311(18) 0.0285(17) 0.0016(14) 0.0020(14) -0.0036(14)
C35 0.036(2) 0.0268(18) 0.0285(18) -0.0025(14) -0.0006(15) -0.0074(15)
C36 0.034(2) 0.0200(16) 0.0246(17) -0.0005(13) 0.0033(14) -0.0014(14)
C37 0.0274(18) 0.0210(15) 0.0192(15) 0.0035(12) 0.0019(13) 0.0004(13)
C38 0.0235(17) 0.0223(16) 0.0193(15) 0.0012(12) 0.0014(13) -0.0020(13)
C39 0.0318(19) 0.0183(15) 0.0247(16) 0.0021(12) 0.0067(14) 0.0001(13)
C40 0.0248(18) 0.0278(17) 0.0248(16) -0.0019(13) 0.0073(14) 0.0013(14)
C41 0.0307(19) 0.0248(17) 0.0293(18) 0.0041(14) 0.0082(15) 0.0044(14)
C42 0.0220(17) 0.0271(17) 0.0299(17) 0.0033(14) 0.0039(14) 0.0092(14)
O7 0.075(2) 0.064(2) 0.0402(17) 0.0005(15) 0.0017(16) -0.0163(18)
C43 0.054(3) 0.040(2) 0.038(2) 0.0055(18) 0.0042(19) 0.0000(19)
C44 0.047(3) 0.084(4) 0.044(3) 0.014(2) 0.010(2) 0.007(3)
Cl1 0.0538(7) 0.0839(9) 0.0439(6) 0.0039(6) 0.0096(5) 0.0324(6)
Cl2 0.0488(7) 0.0767(9) 0.0595(7) 0.0108(6) 0.0110(6) 0.0179(6)
Cl3 0.0850(12) 0.0727(10) 0.0301(7) 0.0000(6) 0.0093(7) -0.0194(9)

loop_
_atom_type_symbol
_atom_type_description
_atom_type_scat_dispersion_real
_atom_type_scat_dispersion_imag
_atom_type_scat_source
C C 0.0033 0.0016 'International Tables Vol C Tables 4.2.6.8 and 6.1.1.4'
H H 0.0000 0.0000 'International Tables Vol C Tables 4.2.6.8 and 6.1.1.4'
N N 0.0061 0.0033 'International Tables Vol C Tables 4.2.6.8 and 6.1.1.4'
O O 0.0106 0.0060 'International Tables Vol C Tables 4.2.6.8 and 6.1.1.4'
Cl Cl 0.1484 0.1585 'International Tables Vol C Tables 4.2.6.8 and 6.1.1.4'

loop_
_geom_angle_atom_site_label_1
_geom_angle_atom_site_label_2
_geom_angle_atom_site_label_3
_geom_angle
N1 O5 C30 109.4(2)
N2 O6 C41 109.6(2)
C32 N1 O5 109.4(3)
C39 N2 O6 109.9(3)
C25 C1 C2 117.2(3)
C25 C1 C24 123.1(3)
C2 C1 C24 119.7(3)
C3 C2 C1 121.9(3)
C4 C3 C2 119.3(3)
C3 C4 C5 121.1(3)
C4 C5 C25 118.1(3)
C4 C5 C6 119.8(3)
C25 C5 C6 122.0(3)
C7 C6 C5 112.2(2)
C8 C7 C26 117.9(3)
C8 C7 C6 120.4(3)
C26 C7 C6 121.6(3)
C7 C8 C9 122.0(3)
C10 C9 C8 117.9(3)
C10 C9 C29 119.5(3)
C8 C9 C29 122.6(3)
C9 C10 C11 122.3(3)
C10 C11 C26 118.0(3)
C10 C11 C12 120.0(3)
C26 C11 C12 121.9(3)
C13 C12 C11 112.6(2)
C14 C13 C27 117.7(3)
C14 C13 C12 120.3(3)
C27 C13 C12 121.9(3)
C15 C14 C13 121.4(3)
C14 C15 C16 119.8(3)
C15 C16 C17 120.9(3)
C27 C17 C16 117.9(3)
C27 C17 C18 122.0(3)
C16 C17 C18 120.0(3)
C19 C18 C17 111.0(3)
C20 C19 C28 117.6(3)
C20 C19 C18 119.4(3)
C28 C19 C18 122.9(3)
C21 C20 C19 122.7(3)
C20 C21 C22 118.2(3)
C20 C21 C42 119.5(3)
C22 C21 C42 122.3(3)
C21 C22 C23 121.3(3)
C28 C23 C22 118.7(3)
C28 C23 C24 121.2(3)
C22 C23 C24 120.0(3)
C1 C24 C23 111.3(2)
C1 C25 O1 119.7(3)
C1 C25 C5 122.4(3)
O1 C25 C5 117.9(3)
O2 C26 C11 117.9(3)
O2 C26 C7 120.2(3)
C11 C26 C7 121.9(3)
O3 C27 C13 119.8(3)
O3 C27 C17 117.8(3)
C13 C27 C17 122.4(3)
O4 C28 C23 118.5(3)
O4 C28 C19 119.9(3)
C23 C28 C19 121.6(3)
C9 C29 C30 115.9(3)
O5 C30 C29 107.9(3)
O5 C30 C31 104.3(3)
C29 C30 C31 118.1(3)
C32 C31 C30 101.1(3)
N1 C32 C33 118.9(3)
N1 C32 C31 114.3(3)
C33 C32 C31 126.8(3)
C38 C33 C34 119.3(3)
C38 C33 C32 121.0(3)
C34 C33 C32 119.7(3)
C35 C34 C33 120.2(3)
C36 C35 C34 120.4(3)
C35 C36 C37 120.5(3)
C38 C37 C36 119.1(3)
C38 C37 C39 121.5(3)
C36 C37 C39 119.4(3)
C33 C38 C37 120.4(3)
N2 C39 C37 119.6(3)
N2 C39 C40 114.0(3)
C37 C39 C40 126.4(3)
C39 C40 C41 101.4(3)
O6 C41 C42 107.4(3)
O6 C41 C40 104.1(3)
C42 C41 C40 119.3(3)
C21 C42 C41 117.0(3)
Cl3' C44 Cl2 148.9(5)
Cl3' C44 Cl3 49.8(3)
Cl2 C44 Cl3 109.0(3)
Cl3' C44 Cl1 99.3(4)
Cl2 C44 Cl1 110.5(3)
Cl3 C44 Cl1 110.6(3)

loop_
_geom_bond_atom_site_label_1
_geom_bond_atom_site_label_2
_geom_bond_distance
O1 C25 1.389(4)
O2 C26 1.388(4)
O3 C27 1.383(4)
O4 C28 1.379(4)
O5 N1 1.405(4)
O5 C30 1.466(4)
O6 N2 1.405(4)
O6 C41 1.458(4)
N1 C32 1.281(4)
N2 C39 1.269(4)
C1 C25 1.388(4)
C1 C2 1.392(5)
C1 C24 1.513(5)
C2 C3 1.381(5)
C3 C4 1.377(5)
C4 C5 1.388(5)
C5 C25 1.393(5)
C5 C6 1.523(4)
C6 C7 1.518(4)
C7 C8 1.385(5)
C7 C26 1.394(5)
C8 C9 1.400(4)
C9 C10 1.384(5)
C9 C29 1.513(4)
C10 C11 1.387(5)
C11 C26 1.393(4)
C11 C12 1.514(4)
C12 C13 1.514(4)
C13 C14 1.392(4)
C13 C27 1.392(4)
C14 C15 1.379(5)
C15 C16 1.385(5)
C16 C17 1.396(4)
C17 C27 1.393(5)
C17 C18 1.517(4)
C18 C19 1.511(4)
C19 C20 1.388(4)
C19 C28 1.399(4)
C20 C21 1.387(5)
C21 C22 1.391(5)
C21 C42 1.510(4)
C22 C23 1.396(4)
C23 C28 1.389(5)
C23 C24 1.522(4)
C29 C30 1.518(5)
C30 C31 1.523(5)
C31 C32 1.492(4)
C32 C33 1.473(4)
C33 C38 1.391(5)
C33 C34 1.398(5)
C34 C35 1.380(5)
C35 C36 1.374(5)
C36 C37 1.399(5)
C37 C38 1.395(4)
C37 C39 1.472(5)
C39 C40 1.494(5)
C40 C41 1.526(5)
C41 C42 1.522(5)
O7 C43 1.426(5)
C44 Cl3' 1.545(9)
C44 Cl2 1.732(5)
C44 Cl3 1.755(5)
C44 Cl1 1.791(6)
